data_7114138
loop_
_publ_author_name
'Liu, Xiaoming'
'Kilner, Colin A.'
'Halcrow, Malcolm A.'

_publ_section_title
;
 3{5}-tert-Butylpyrazole is a ditopic receptor for zinc(ii)
 halidesElectronic supplementary information (ESI) available: tabulated
 and plotted NMR data for 1--3 in the presence and absence of added NBun4X
 (X-- = Cl--, Br--, I--, BF4--). See
 http://www.rsc.org/suppdata/cc/b2/b200551b/
;
_journal_issue 7
_journal_name_full 'Chemical Communications'
_journal_page_first 704
_journal_paper_doi 10.1039/b200551b
_journal_year 2002
_chemical_formula_moiety 'C21 H36 Cl N6 Zn, Cl, 0.5[C5 H12]'
_chemical_formula_sum 'C23.5 H42 Cl2 N6 Zn'
_chemical_formula_weight 544.90
_chemical_name_systematic
; 
Chloro-tris[5-tertbutylpyrazole]zinc(II) chloride hemipentane solvate
;
_space_group_IT_number 14
_symmetry_cell_setting monoclinic
_symmetry_space_group_name_Hall '-P 2ybc'
_symmetry_space_group_name_H-M 'P 1 21/c 1'
_atom_sites_solution_hydrogens geom
_atom_sites_solution_primary direct
_atom_sites_solution_secondary difmap
_audit_creation_method SHELXL-97
_cell_angle_alpha 90.00
_cell_angle_beta 115.1510(7)
_cell_angle_gamma 90.00
_cell_formula_units_Z 4
_cell_length_a 17.1001(3)
_cell_length_b 10.7850(2)
_cell_length_c 17.9314(3)
_cell_measurement_reflns_used 54618
_cell_measurement_temperature 150(2)
_cell_measurement_theta_max 27.48
_cell_measurement_theta_min 2.88
_cell_volume 2993.46(9)
_computing_cell_refinement 'DENZO-SMN (Otwinowski & Minor, 1996)'
_computing_data_collection 'COLLECT (Nonius, 1999)'
_computing_data_reduction 'DENZO-SMN (Otwinowski & Minor, 1996)'
_computing_molecular_graphics 'ORTEX (McArdle, 1995)'
_computing_publication_material 'local program'
_computing_structure_refinement 'SHELXL-97 (Sheldrick, 1997)'
_computing_structure_solution 'SHELXS-97 (Sheldrick, 1990)'
_diffrn_ambient_temperature 150(2)
_diffrn_detector_area_resol_mean 9.091
_diffrn_measured_fraction_theta_full 0.997
_diffrn_measured_fraction_theta_max 0.997
_diffrn_measurement_device_type 'Nonius KappaCCD diffractometer'
_diffrn_measurement_method 'Area detector scans'
_diffrn_radiation_monochromator graphite
_diffrn_radiation_source 'fine-focus sealed tube'
_diffrn_radiation_type MoK\a
_diffrn_radiation_wavelength 0.71073
_diffrn_reflns_av_R_equivalents 0.0480
_diffrn_reflns_av_sigmaI/netI 0.0264
_diffrn_reflns_limit_h_max 22
_diffrn_reflns_limit_h_min -22
_diffrn_reflns_limit_k_max 13
_diffrn_reflns_limit_k_min -13
_diffrn_reflns_limit_l_max 23
_diffrn_reflns_limit_l_min -23
_diffrn_reflns_number 54618
_diffrn_reflns_theta_full 27.48
_diffrn_reflns_theta_max 27.48
_diffrn_reflns_theta_min 2.88
_exptl_absorpt_coefficient_mu 1.020
_exptl_absorpt_correction_T_max 0.7296
_exptl_absorpt_correction_T_min 0.6192
_exptl_absorpt_correction_type multi-scan
_exptl_absorpt_process_details
;
Using multiple and symmetry-related data measurements via the program SORTAV
See R.H. Blessing, Acta Cryst (1995), A51, 33-38 
;
_exptl_crystal_colour Colourless
_exptl_crystal_density_diffrn 1.209
_exptl_crystal_density_method 'not measured'
_exptl_crystal_description Lath
_exptl_crystal_F_000 1156
_exptl_crystal_size_max 0.52
_exptl_crystal_size_mid 0.36
_exptl_crystal_size_min 0.33
_refine_diff_density_max 0.673
_refine_diff_density_min -0.584
_refine_diff_density_rms 0.068
_refine_ls_extinction_method none
_refine_ls_goodness_of_fit_ref 1.074
_refine_ls_hydrogen_treatment constr
_refine_ls_matrix_type full
_refine_ls_number_parameters 288
_refine_ls_number_reflns 6848
_refine_ls_number_restraints 27
_refine_ls_restrained_S_all 1.078
_refine_ls_R_factor_all 0.0508
_refine_ls_R_factor_gt 0.0401
_refine_ls_shift/su_max 0.001
_refine_ls_shift/su_mean 0.000
_refine_ls_structure_factor_coef Fsqd
_refine_ls_weighting_details 'calc w=1/[\s^2^(Fo^2^)+(0.0499P)^2^+2.5869P] where P=(Fo^2^+2Fc^2^)/3'
_refine_ls_weighting_scheme calc
_refine_ls_wR_factor_gt 0.1006
_refine_ls_wR_factor_ref 0.1096
_reflns_number_gt 5766
_reflns_number_total 6848
_reflns_threshold_expression >2sigma(I)
_cod_data_source_file b200551b.txt
_cod_data_source_block mh87
_cod_depositor_comments
;
The following automatic conversions were performed:

'_symmetry_cell_setting' value 'Monoclinic' changed to 'monoclinic'
according to
/usr/data/users/saulius/automatic-downloads/retrospective/RSC/lib/dictionaries/cif_core.dic
dictionary named 'cif_core.dic' version 2.4.2 from 2011-04-26.

Automatic conversion script
Id: cif_fix_values 2281 2013-09-26 08:29:07Z andrius 
;
_cod_original_sg_symbol_H-M 'P 21/c'
_cod_original_formula_sum 'C23.50 H42 Cl2 N6 Zn'
_cod_database_code 7114138

loop_
_symmetry_equiv_pos_as_xyz
'x, y, z'
'-x, y+1/2, -z+1/2'
'-x, -y, -z'
'x, -y-1/2, z-1/2'

loop_
_atom_site_label
_atom_site_type_symbol
_atom_site_fract_x
_atom_site_fract_y
_atom_site_fract_z
_atom_site_U_iso_or_equiv
_atom_site_adp_type
_atom_site_occupancy
_atom_site_symmetry_multiplicity
_atom_site_calc_flag
_atom_site_refinement_flags
_atom_site_disorder_assembly
_atom_site_disorder_group
Zn1 Zn 0.286549(15) -0.04210(2) 0.352019(15) 0.02756(9) Uani 1 1 d . . .
Cl2 Cl 0.34377(4) 0.05174(6) 0.47376(3) 0.03912(14) Uani 1 1 d . . .
N3 N 0.19460(11) -0.15508(17) 0.35434(11) 0.0302(4) Uani 1 1 d . A .
N4 N 0.14478(11) -0.23524(16) 0.29470(11) 0.0293(4) Uani 1 1 d . A .
H4 H 0.1428 -0.2382 0.2449 0.035 Uiso 1 1 calc R . .
C5 C 0.09870(13) -0.3098(2) 0.32141(14) 0.0317(5) Uani 1 1 d D . .
C6 C 0.12003(15) -0.2771(2) 0.40230(15) 0.0383(5) Uani 1 1 d . A .
H6 H 0.0986 -0.3129 0.4384 0.046 Uiso 1 1 calc R . .
C7 C 0.17929(15) -0.1810(2) 0.41986(15) 0.0368(5) Uani 1 1 d . . .
H7 H 0.2054 -0.1394 0.4713 0.044 Uiso 1 1 calc R A .
C8A C 0.0351(5) -0.4033(7) 0.2592(5) 0.034(2) Uiso 0.50 1 d PD A 1
C9A C 0.0243(5) -0.5066(7) 0.3153(5) 0.062(2) Uiso 0.50 1 d PD A 1
H9A1 H -0.0117 -0.5737 0.2808 0.092 Uiso 0.50 1 calc PR A 1
H9A2 H -0.0035 -0.4714 0.3484 0.092 Uiso 0.50 1 calc PR A 1
H9A3 H 0.0812 -0.5394 0.3519 0.092 Uiso 0.50 1 calc PR A 1
C10A C 0.0639(4) -0.4563(6) 0.2007(4) 0.0551(15) Uiso 0.50 1 d PD A 1
H10A H 0.0695 -0.3905 0.1656 0.083 Uiso 0.50 1 calc PR A 1
H10B H 0.0217 -0.5177 0.1664 0.083 Uiso 0.50 1 calc PR A 1
H10C H 0.1201 -0.4966 0.2306 0.083 Uiso 0.50 1 calc PR A 1
C11A C -0.0537(3) -0.3387(5) 0.2165(3) 0.0341(10) Uiso 0.50 1 d PD A 1
H11A H -0.0498 -0.2706 0.1821 0.051 Uiso 0.50 1 calc PR A 1
H11B H -0.0708 -0.3058 0.2583 0.051 Uiso 0.50 1 calc PR A 1
H11C H -0.0969 -0.3988 0.1820 0.051 Uiso 0.50 1 calc PR A 1
C8B C 0.0375(4) -0.4075(7) 0.2729(5) 0.032(2) Uiso 0.50 1 d PD A 2
C9B C 0.0027(4) -0.4851(6) 0.3207(4) 0.0408(13) Uiso 0.50 1 d PD A 2
H9B1 H 0.0508 -0.5205 0.3688 0.061 Uiso 0.50 1 calc PR A 2
H9B2 H -0.0325 -0.5523 0.2857 0.061 Uiso 0.50 1 calc PR A 2
H9B3 H -0.0330 -0.4337 0.3391 0.061 Uiso 0.50 1 calc PR A 2
C10B C 0.0863(4) -0.4936(6) 0.2356(4) 0.0500(13) Uiso 0.50 1 d PD A 2
H10D H 0.1145 -0.4423 0.2090 0.075 Uiso 0.50 1 calc PR A 2
H10E H 0.0449 -0.5495 0.1948 0.075 Uiso 0.50 1 calc PR A 2
H10F H 0.1300 -0.5425 0.2798 0.075 Uiso 0.50 1 calc PR A 2
C11B C -0.0365(4) -0.3468(6) 0.1971(4) 0.0563(17) Uiso 0.50 1 d PD A 2
H11D H -0.0706 -0.2925 0.2158 0.084 Uiso 0.50 1 calc PR A 2
H11E H -0.0738 -0.4117 0.1614 0.084 Uiso 0.50 1 calc PR A 2
H11F H -0.0117 -0.2979 0.1663 0.084 Uiso 0.50 1 calc PR A 2
N12 N 0.37698(11) -0.14685(16) 0.33964(11) 0.0281(4) Uani 1 1 d . . .
N13 N 0.36920(12) -0.21393(17) 0.27285(11) 0.0298(4) Uani 1 1 d . . .
H13 H 0.3214 -0.2197 0.2272 0.036 Uiso 1 1 calc R . .
C14 C 0.44406(14) -0.2706(2) 0.28535(14) 0.0315(4) Uani 1 1 d . . .
C15 C 0.50304(14) -0.2377(2) 0.36338(15) 0.0347(5) Uani 1 1 d . . .
H15 H 0.5619 -0.2621 0.3903 0.042 Uiso 1 1 calc R . .
C16 C 0.45850(13) -0.1614(2) 0.39455(14) 0.0308(4) Uani 1 1 d . . .
H16 H 0.4829 -0.1247 0.4477 0.037 Uiso 1 1 calc R . .
C17 C 0.45176(17) -0.3518(2) 0.21983(17) 0.0407(6) Uani 1 1 d . . .
C18 C 0.3858(2) -0.4572(2) 0.19776(19) 0.0491(7) Uani 1 1 d . . .
H18A H 0.3973 -0.5073 0.2469 0.074 Uiso 1 1 calc R . .
H18B H 0.3904 -0.5093 0.1551 0.074 Uiso 1 1 calc R . .
H18C H 0.3274 -0.4223 0.1772 0.074 Uiso 1 1 calc R . .
C19 C 0.4343(3) -0.2748(3) 0.1431(2) 0.0719(10) Uani 1 1 d . . .
H19A H 0.3769 -0.2370 0.1234 0.108 Uiso 1 1 calc R . .
H19B H 0.4367 -0.3284 0.1000 0.108 Uiso 1 1 calc R . .
H19C H 0.4781 -0.2096 0.1565 0.108 Uiso 1 1 calc R . .
C20 C 0.5432(2) -0.4083(3) 0.2551(2) 0.0669(9) Uani 1 1 d . . .
H20A H 0.5861 -0.3417 0.2703 0.100 Uiso 1 1 calc R . .
H20B H 0.5490 -0.4615 0.2134 0.100 Uiso 1 1 calc R . .
H20C H 0.5525 -0.4578 0.3040 0.100 Uiso 1 1 calc R . .
N21 N 0.25111(12) 0.09690(18) 0.27042(11) 0.0319(4) Uani 1 1 d . . .
N22 N 0.21303(12) 0.09214(18) 0.18654(11) 0.0325(4) Uani 1 1 d . . .
H22 H 0.1963 0.0231 0.1579 0.039 Uiso 1 1 calc R . .
C23 C 0.20399(14) 0.2057(2) 0.15267(15) 0.0350(5) Uani 1 1 d . . .
C24 C 0.23839(16) 0.2883(2) 0.21751(16) 0.0404(5) Uani 1 1 d . . .
H24 H 0.2420 0.3758 0.2141 0.048 Uiso 1 1 calc R . .
C25 C 0.26661(16) 0.2173(2) 0.28859(15) 0.0370(5) Uani 1 1 d . . .
H25 H 0.2934 0.2498 0.3429 0.044 Uiso 1 1 calc R . .
C26 C 0.16286(16) 0.2253(3) 0.06047(15) 0.0422(6) Uani 1 1 d . . .
C27 C 0.2159(2) 0.1589(4) 0.02242(19) 0.0645(9) Uani 1 1 d . . .
H27A H 0.2752 0.1909 0.0469 0.097 Uiso 1 1 calc R . .
H27B H 0.1900 0.1735 -0.0372 0.097 Uiso 1 1 calc R . .
H27C H 0.2166 0.0697 0.0331 0.097 Uiso 1 1 calc R . .
C28 C 0.07105(18) 0.1726(4) 0.02428(18) 0.0599(8) Uani 1 1 d . . .
H28A H 0.0438 0.1862 -0.0354 0.090 Uiso 1 1 calc R . .
H28B H 0.0373 0.2142 0.0494 0.090 Uiso 1 1 calc R . .
H28C H 0.0733 0.0834 0.0356 0.090 Uiso 1 1 calc R . .
C29 C 0.1609(3) 0.3648(3) 0.0426(2) 0.0689(9) Uani 1 1 d . . .
H29A H 0.2201 0.3970 0.0650 0.103 Uiso 1 1 calc R . .
H29B H 0.1283 0.4080 0.0684 0.103 Uiso 1 1 calc R . .
H29C H 0.1330 0.3785 -0.0171 0.103 Uiso 1 1 calc R . .
Cl30 Cl 0.17795(4) -0.18698(6) 0.13828(3) 0.03801(14) Uani 1 1 d . . .
C31 C 0.3273(4) 0.5302(7) 0.4061(5) 0.0656(18) Uiso 0.50 1 d PD B 2
H31A H 0.3338 0.5622 0.3579 0.098 Uiso 0.50 1 calc PR B 2
H31B H 0.2794 0.5729 0.4114 0.098 Uiso 0.50 1 calc PR B 2
H31C H 0.3154 0.4410 0.3994 0.098 Uiso 0.50 1 calc PR B 2
C32 C 0.4110(4) 0.5528(6) 0.4838(4) 0.0583(15) Uiso 0.50 1 d PD B 2
H32A H 0.4226 0.6431 0.4901 0.070 Uiso 0.50 1 calc PR B 2
H32B H 0.4030 0.5238 0.5325 0.070 Uiso 0.50 1 calc PR B 2
C33 C 0.4878(3) 0.4882(6) 0.4818(3) 0.0523(14) Uiso 0.50 1 d PD B 2
H33A H 0.4917 0.5092 0.4297 0.063 Uiso 0.50 1 calc PR B 2
H33B H 0.4795 0.3975 0.4825 0.063 Uiso 0.50 1 calc PR B 2
C34 C 0.5722(4) 0.5237(8) 0.5540(5) 0.078(2) Uiso 0.50 1 d PD B 2
H34A H 0.5674 0.5072 0.6063 0.094 Uiso 0.50 1 calc PR B 2
H34B H 0.5827 0.6135 0.5515 0.094 Uiso 0.50 1 calc PR B 2
C35 C 0.6481(5) 0.4509(9) 0.5530(6) 0.086(3) Uiso 0.50 1 d PD B 2
H35A H 0.6409 0.3626 0.5615 0.129 Uiso 0.50 1 calc PR B 2
H35B H 0.7020 0.4809 0.5972 0.129 Uiso 0.50 1 calc PR B 2
H35C H 0.6504 0.4623 0.4998 0.129 Uiso 0.50 1 calc PR B 2

loop_
_atom_site_aniso_label
_atom_site_aniso_U_11
_atom_site_aniso_U_22
_atom_site_aniso_U_33
_atom_site_aniso_U_23
_atom_site_aniso_U_13
_atom_site_aniso_U_12
Zn1 0.02373(13) 0.02717(14) 0.02972(14) -0.00456(9) 0.00937(10) -0.00238(9)
Cl2 0.0366(3) 0.0444(3) 0.0312(3) -0.0119(2) 0.0095(2) -0.0062(2)
N3 0.0261(9) 0.0303(9) 0.0321(9) -0.0047(7) 0.0104(7) -0.0044(7)
N4 0.0272(9) 0.0270(9) 0.0314(9) -0.0027(7) 0.0102(7) -0.0030(7)
C5 0.0258(10) 0.0265(10) 0.0421(12) 0.0013(9) 0.0138(9) 0.0012(8)
C6 0.0367(12) 0.0422(13) 0.0402(12) -0.0017(10) 0.0203(10) -0.0050(10)
C7 0.0343(11) 0.0422(13) 0.0353(12) -0.0056(10) 0.0161(10) -0.0053(10)
N12 0.0259(8) 0.0275(9) 0.0294(9) -0.0052(7) 0.0103(7) -0.0030(7)
N13 0.0287(9) 0.0296(9) 0.0299(9) -0.0072(7) 0.0112(7) -0.0034(7)
C14 0.0324(11) 0.0256(10) 0.0409(12) -0.0044(9) 0.0197(9) -0.0035(8)
C15 0.0264(10) 0.0308(11) 0.0447(13) -0.0025(9) 0.0131(9) 0.0014(8)
C16 0.0263(10) 0.0305(11) 0.0322(11) -0.0019(8) 0.0091(9) -0.0019(8)
C17 0.0478(14) 0.0332(12) 0.0504(14) -0.0132(10) 0.0297(12) -0.0074(10)
C18 0.0580(17) 0.0373(13) 0.0570(17) -0.0188(12) 0.0294(14) -0.0113(12)
C19 0.126(3) 0.0511(17) 0.064(2) -0.0106(15) 0.066(2) -0.0112(19)
C20 0.0535(17) 0.064(2) 0.093(3) -0.0343(19) 0.0406(18) -0.0031(15)
N21 0.0297(9) 0.0317(9) 0.0308(9) -0.0029(7) 0.0095(7) -0.0012(7)
N22 0.0308(9) 0.0338(10) 0.0295(9) -0.0037(8) 0.0096(8) -0.0035(8)
C23 0.0288(10) 0.0372(12) 0.0388(12) 0.0031(9) 0.0140(9) -0.0029(9)
C24 0.0428(13) 0.0318(12) 0.0459(14) 0.0004(10) 0.0182(11) -0.0030(10)
C25 0.0407(12) 0.0304(11) 0.0382(12) -0.0055(9) 0.0153(10) -0.0026(9)
C26 0.0376(12) 0.0505(15) 0.0366(12) 0.0067(11) 0.0139(10) -0.0054(11)
C27 0.0536(17) 0.098(3) 0.0442(16) -0.0029(16) 0.0231(14) -0.0029(17)
C28 0.0372(14) 0.091(2) 0.0413(15) 0.0108(15) 0.0072(12) -0.0129(15)
C29 0.090(2) 0.0588(19) 0.0473(17) 0.0152(15) 0.0194(17) -0.0076(18)
Cl30 0.0374(3) 0.0415(3) 0.0293(3) -0.0073(2) 0.0085(2) -0.0052(2)

loop_
_atom_type_symbol
_atom_type_description
_atom_type_scat_dispersion_real
_atom_type_scat_dispersion_imag
_atom_type_scat_source
C C 0.0033 0.0016 'International Tables Vol C Tables 4.2.6.8 and 6.1.1.4'
H H 0.0000 0.0000 'International Tables Vol C Tables 4.2.6.8 and 6.1.1.4'
N N 0.0061 0.0033 'International Tables Vol C Tables 4.2.6.8 and 6.1.1.4'
Cl Cl 0.1484 0.1585 'International Tables Vol C Tables 4.2.6.8 and 6.1.1.4'
Zn Zn 0.2839 1.4301 'International Tables Vol C Tables 4.2.6.8 and 6.1.1.4'

loop_
_geom_angle_atom_site_label_1
_geom_angle_atom_site_label_2
_geom_angle_atom_site_label_3
_geom_angle
N21 Zn1 N12 110.48(8)
N21 Zn1 N3 118.32(8)
N12 Zn1 N3 108.00(7)
N21 Zn1 Cl2 104.32(6)
N12 Zn1 Cl2 109.13(5)
N3 Zn1 Cl2 106.17(6)
C7 N3 N4 105.51(18)
C7 N3 Zn1 126.42(15)
N4 N3 Zn1 127.32(14)
C5 N4 N3 111.47(18)
N4 C5 C6 106.67(19)
N4 C5 C8B 126.2(3)
C6 C5 C8B 127.1(3)
N4 C5 C8A 118.0(3)
C6 C5 C8A 135.3(3)
C8B C5 C8A 8.5(4)
C5 C6 C7 105.7(2)
N3 C7 C6 110.7(2)
C10A C8A C11A 112.5(6)
C10A C8A C5 115.1(5)
C11A C8A C5 107.7(5)
C10A C8A C9A 110.7(6)
C11A C8A C9A 106.3(6)
C5 C8A C9A 103.8(5)
C5 C8B C9B 114.7(5)
C5 C8B C11B 108.9(5)
C9B C8B C11B 111.4(6)
C5 C8B C10B 107.4(5)
C9B C8B C10B 109.0(6)
C11B C8B C10B 104.9(6)
C16 N12 N13 105.61(17)
C16 N12 Zn1 126.89(15)
N13 N12 Zn1 127.46(13)
C14 N13 N12 111.41(17)
N13 C14 C15 106.57(19)
N13 C14 C17 121.5(2)
C15 C14 C17 132.0(2)
C14 C15 C16 105.72(19)
N12 C16 C15 110.7(2)
C14 C17 C19 109.7(2)
C14 C17 C18 109.4(2)
C19 C17 C18 109.3(3)
C14 C17 C20 108.5(2)
C19 C17 C20 111.2(3)
C18 C17 C20 108.6(2)
C25 N21 N22 104.94(19)
C25 N21 Zn1 125.61(16)
N22 N21 Zn1 129.29(15)
C23 N22 N21 111.90(19)
N22 C23 C24 106.3(2)
N22 C23 C26 122.1(2)
C24 C23 C26 131.6(2)
C23 C24 C25 106.0(2)
N21 C25 C24 110.9(2)
C23 C26 C27 109.6(2)
C23 C26 C28 109.2(2)
C27 C26 C28 109.5(3)
C23 C26 C29 108.9(2)
C27 C26 C29 109.3(3)
C28 C26 C29 110.4(3)
C33 C32 C31 113.1(5)
C32 C33 C34 112.7(5)
C33 C34 C35 111.4(6)

loop_
_geom_bond_atom_site_label_1
_geom_bond_atom_site_label_2
_geom_bond_distance
Zn1 N21 2.0005(19)
Zn1 N12 2.0022(18)
Zn1 N3 2.0036(18)
Zn1 Cl2 2.2208(6)
N3 C7 1.337(3)
N3 N4 1.357(2)
N4 C5 1.348(3)
C5 C6 1.383(3)
C5 C8B 1.479(7)
C5 C8A 1.553(7)
C6 C7 1.389(3)
C8A C10A 1.453(9)
C8A C11A 1.546(8)
C8A C9A 1.564(9)
C8B C9B 1.491(9)
C8B C11B 1.554(9)
C8B C10B 1.576(9)
N12 C16 1.331(3)
N12 N13 1.356(2)
N13 C14 1.349(3)
C14 C15 1.379(3)
C14 C17 1.515(3)
C15 C16 1.390(3)
C17 C19 1.524(4)
C17 C18 1.531(3)
C17 C20 1.541(4)
N21 C25 1.337(3)
N21 N22 1.362(3)
N22 C23 1.347(3)
C23 C24 1.382(3)
C23 C26 1.511(3)
C24 C25 1.386(4)
C26 C27 1.525(4)
C26 C28 1.531(4)
C26 C29 1.536(4)
C31 C32 1.534(7)
C32 C33 1.501(7)
C33 C34 1.522(7)
C34 C35 1.524(8)

loop_
_geom_hbond_atom_site_label_D
_geom_hbond_atom_site_label_H
_geom_hbond_atom_site_label_A
_geom_hbond_distance_DH
_geom_hbond_distance_HA
_geom_hbond_distance_DA
_geom_hbond_angle_DHA
N4 H4 Cl30 0.88 2.30 3.132(2) 157.5
N13 H13 Cl30 0.88 2.31 3.1455(19) 157.5
N22 H22 Cl30 0.88 2.29 3.119(2) 156.1
